data_7238109
loop_
_publ_author_name
'Scudder, Marcia L.'
'Craig, Donald C.'
'Goodwin, Harold A.'

_publ_section_title
;
 Hydrogen bonding influences on the properties of heavily hydrated
 chloride salts of iron(ii) and ruthenium(ii) complexes of
 2,6-bis(pyrazol-3-yl)pyridine, 2,6-bis(1,2,4-triazol-3-yl)pyridine and
 2,2&#x2032;&#x2236;6&#x2032;,2&#x2033;-terpyridine
;
_journal_issue 107
_journal_name_full CrystEngComm
_journal_page_first 642
_journal_paper_doi 10.1039/b511825e
_journal_volume 7
_journal_year 2005
_chemical_formula_moiety 'C22 H18 Fe N10 2+,2(Cl 1-),6.5(H2 O)'
_chemical_formula_sum 'C22 H31 Cl2 Fe N10 O6.5'
_chemical_formula_weight 666.3
_space_group_IT_number 32
_space_group_name_Hall 'P 2 -2ab'
_space_group_name_H-M_alt 'P b a 2'
_symmetry_cell_setting orthorhombic
_symmetry_space_group_name_H-M 'P b a 2'
_atom_type_scat_source 'International Tables for X-ray Crystallography, Vol. IV'
_audit_creation_method 'RAELSPUB and manual entry'
_cell_angle_alpha 90
_cell_angle_beta 90
_cell_angle_gamma 90
_cell_formula_units_Z 4
_cell_length_a 16.199(3)
_cell_length_b 23.421(3)
_cell_length_c 8.289(2)
_cell_measurement_reflns_used 10
_cell_measurement_temperature 294
_cell_measurement_theta_max 11
_cell_measurement_theta_min 10
_cell_volume 3144.8(10)
_computing_cell_refinement 'CAD4 Version 5.0, 1989'
_computing_data_collection 'CAD4 Version 5.0, 1989'
_computing_data_reduction 'Local program'
_computing_molecular_graphics 'ORTEP-II, (Johnson, 1976)'
_computing_publication_material 'Local programs'
_computing_structure_refinement 'RAELS, (Rae, 1989)'
_computing_structure_solution 'SIR92 (Altomare et al, 1994)'
_diffrn_measurement_device_type 'Nonius CAD-4'
_diffrn_measurement_method \w--2\q
_diffrn_radiation_type 'Mo K\a'
_diffrn_radiation_wavelength 0.71073
_diffrn_reflns_limit_h_max 19
_diffrn_reflns_limit_h_min 0
_diffrn_reflns_limit_k_max 27
_diffrn_reflns_limit_k_min 0
_diffrn_reflns_limit_l_max 9
_diffrn_reflns_limit_l_min 0
_diffrn_reflns_number 2970
_diffrn_reflns_theta_max 25
_diffrn_standards_decay_% 21
_diffrn_standards_interval_time 30min
_diffrn_standards_number 1
_exptl_absorpt_coefficient_mu 0.704
_exptl_absorpt_correction_type none
_exptl_crystal_colour red
_exptl_crystal_density_diffrn 1.41
_exptl_crystal_density_method 'not measured'
_exptl_crystal_description irregular
_exptl_crystal_F_000 1380.0
_exptl_crystal_size_rad 0.1
_refine_diff_density_max 0.90
_refine_diff_density_min -1.23
_refine_ls_abs_structure_Flack 0.17(15)
_refine_ls_extinction_method none
_refine_ls_goodness_of_fit_ref 1.91
_refine_ls_hydrogen_treatment noref
_refine_ls_number_parameters 208
_refine_ls_number_reflns 1842
_refine_ls_R_factor_gt 0.063
_refine_ls_shift/su_max 0.002
_refine_ls_structure_factor_coef F
_refine_ls_weighting_details 'w = 1/[\s^2^(F) + 0.0004F^2^]'
_refine_ls_weighting_scheme calc
_refine_ls_wR_factor_ref 0.073
_reflns_number_gt 1842
_reflns_number_total 2970
_reflns_threshold_expression I>2\s(I)
_cod_data_source_file b511825e.txt
_cod_data_source_block DHG76_[Fe(bpp)2]Cl2.6.5H2O
_cod_original_cell_volume 3145(1)
_cod_database_code 7238109

loop_
_symmetry_equiv_pos_site_id
_symmetry_equiv_pos_as_xyz
1 x,y,z
2 -x,-y,z
3 1/2-x,1/2+y,z
4 1/2+x,1/2-y,z

loop_
_atom_site_label
_atom_site_fract_x
_atom_site_fract_y
_atom_site_fract_z
_atom_site_U_iso_or_equiv
_atom_site_adp_type
_atom_site_type_symbol
_atom_site_occupancy
Fe1 0.32997(8) 0.21460(6) 0.50000(0) 0.0333(4) Uani Fe 1.0
N1A 0.4357(5) 0.2393(4) 0.5914(14) 0.041(2) Uani N 1.0
N2A 0.5040(5) 0.2145(5) 0.6547(13) 0.051(2) Uani N 1.0
N3A 0.3165(5) 0.2957(3) 0.4925(20) 0.044(2) Uani N 1.0
N4A 0.1586(6) 0.1852(4) 0.3565(14) 0.051(1) Uani N 1.0
N5A 0.2189(5) 0.2210(4) 0.4081(13) 0.040(1) Uani N 1.0
C1A 0.5578(7) 0.2544(7) 0.7098(19) 0.067(2) Uani C 1.0
C2A 0.5228(8) 0.3070(6) 0.6844(20) 0.071(2) Uani C 1.0
C3A 0.4464(7) 0.2961(5) 0.6096(18) 0.053(2) Uani C 1.0
C4A 0.3786(8) 0.3300(5) 0.5480(18) 0.058(2) Uani C 1.0
C5A 0.3719(9) 0.3889(5) 0.5391(24) 0.087(3) Uani C 1.0
C6A 0.3027(10) 0.4123(6) 0.4674(28) 0.101(4) Uani C 1.0
C7A 0.2388(9) 0.3770(6) 0.4155(22) 0.083(4) Uani C 1.0
C8A 0.2482(8) 0.3179(5) 0.4286(18) 0.055(2) Uani C 1.0
C9A 0.1920(6) 0.2746(5) 0.3822(17) 0.050(2) Uani C 1.0
C10A 0.1128(8) 0.2723(6) 0.3067(19) 0.066(3) Uani C 1.0
C11A 0.0936(7) 0.2166(7) 0.2958(19) 0.065(2) Uani C 1.0
N1B 0.3805(5) 0.2013(4) 0.2891(14) 0.046(2) Uani N 1.0
N2B 0.4029(6) 0.2334(5) 0.1623(15) 0.068(2) Uani N 1.0
N3B 0.3458(5) 0.1330(3) 0.5074(18) 0.045(2) Uani N 1.0
N4B 0.2537(6) 0.2241(5) 0.8422(14) 0.066(2) Uani N 1.0
N5B 0.2873(6) 0.1960(4) 0.7139(14) 0.045(2) Uani N 1.0
C1B 0.4373(9) 0.2002(9) 0.0491(17) 0.096(4) Uani C 1.0
C2B 0.4390(9) 0.1466(8) 0.1022(21) 0.093(4) Uani C 1.0
C3B 0.4021(7) 0.1487(6) 0.2543(19) 0.061(2) Uani C 1.0
C4B 0.3840(8) 0.1085(6) 0.3759(20) 0.061(2) Uani C 1.0
C5B 0.3988(9) 0.0504(7) 0.3848(27) 0.096(3) Uani C 1.0
C6B 0.3758(10) 0.0190(6) 0.5213(31) 0.114(3) Uani C 1.0
C7B 0.3363(10) 0.0450(6) 0.6495(27) 0.099(3) Uani C 1.0
C8B 0.3237(8) 0.1041(6) 0.6360(21) 0.062(2) Uani C 1.0
C9B 0.2868(8) 0.1401(6) 0.7526(19) 0.061(2) Uani C 1.0
C10B 0.2508(10) 0.1344(8) 0.9100(21) 0.095(4) Uani C 1.0
C11B 0.2321(9) 0.1872(9) 0.9598(18) 0.096(4) Uani C 1.0
Cl1 0.5000(0) 0.0000(0) 0.9312(9) 0.089(2) Uani Cl 1.0
Cl2 0.7147(3) 0.1478(2) 0.8796(8) 0.125(2) Uani Cl 1.0
Cl/OW 0.0692(9) 0.0330(5) 0.6954(25) 0.319(9) Uani Cl 1.0
OW1 0.5525(6) 0.1042(4) 0.6997(14) 0.077(3) Uani O 1.0
OW2 0.1402(9) 0.0680(4) 0.3876(24) 0.163(7) Uani O 1.0
OW3 0.3814(9) 0.3440(6) 0.0932(20) 0.152(6) Uani O 1.0
OW4 0.6454(11) 0.0537(8) 1.1146(22) 0.237(9) Uani O 1.0
OW5 0.2137(14) 0.0085(9) 0.1383(32) 0.152(8) Uani O 0.5
OW5' 0.1658(15) -0.0298(8) -0.1042(32) 0.152(8) Uani O 0.5
OW6 0.5158(20) 0.4124(14) 0.0121(47) 0.256(9) Uani O 0.5
OW6' 0.4866(21) 0.4354(15) 0.1018(55) 0.256(9) Uani O 0.5
HN2A 0.5135 0.1724 0.6600 0.055 Uani H 1.0
HN4A 0.1610 0.1426 0.3615 0.058 Uani H 1.0
HC1A 0.6128 0.2468 0.7599 0.083 Uani H 1.0
HC2A 0.5466 0.3451 0.7129 0.092 Uani H 1.0
HC5A 0.4163 0.4140 0.5837 0.107 Uani H 1.0
HC6A 0.2985 0.4546 0.4529 0.133 Uani H 1.0
HC7A 0.1871 0.3937 0.3695 0.100 Uani H 1.0
HC10A 0.0787 0.3053 0.2695 0.084 Uani H 1.0
HC11A 0.0411 0.2006 0.2514 0.081 Uani H 1.0
HN2B 0.3950 0.2757 0.1536 0.076 Uani H 1.0
HN4B 0.2461 0.2664 0.8482 0.073 Uani H 1.0
HC1B 0.4583 0.2136 -0.0579 0.129 Uani H 1.0
HC2B 0.4618 0.1124 0.0456 0.123 Uani H 1.0
HC5B 0.4263 0.0305 0.2924 0.122 Uani H 1.0
HC6B 0.3881 -0.0228 0.5262 0.154 Uani H 1.0
HC7B 0.3178 0.0230 0.7463 0.126 Uani H 1.0
HC10B 0.2415 0.0981 0.9706 0.126 Uani H 1.0
HC11B 0.2065 0.1974 1.0657 0.128 Uani H 1.0
H1OW1 0.5324 0.0713 0.7659 0.077 Uani H 1.0
H2OW1 0.6038 0.1202 0.7494 0.077 Uani H 1.0
H1OW2 0.1192 0.0480 0.4858 0.163 Uani H 1.0
H2OW2 0.1645 0.0395 0.3115 0.163 Uani H 1.0
H1OW3 0.3346 0.3608 0.0303 0.152 Uani H 1.0
H2OW3 0.3759 0.3015 0.0950 0.152 Uani H 1.0
H1OW4 0.5976 0.0352 1.0588 0.237 Uani H 1.0
H2OW4 0.6692 0.0840 1.0433 0.237 Uani H 1.0

loop_
_atom_site_aniso_label
_atom_site_aniso_U_11
_atom_site_aniso_U_22
_atom_site_aniso_U_33
_atom_site_aniso_U_12
_atom_site_aniso_U_13
_atom_site_aniso_U_23
_atom_site_aniso_type_symbol
Fe1 0.0308(7) 0.0424(8) 0.0268(7) 0.0037(8) -0.001(1) 0.001(1) Fe
N1A 0.032(2) 0.054(2) 0.036(2) 0.000(2) 0.006(2) 0.000(2) N
N2A 0.032(2) 0.079(3) 0.040(2) 0.004(2) 0.003(2) 0.002(2) N
N3A 0.044(2) 0.039(3) 0.049(3) 0.005(2) 0.007(2) 0.003(3) N
N4A 0.034(2) 0.076(3) 0.043(2) -0.004(2) 0.003(2) -0.002(2) N
N5A 0.031(2) 0.055(2) 0.034(3) 0.005(2) 0.006(2) 0.003(2) N
C1A 0.038(2) 0.109(4) 0.054(4) -0.010(3) -0.002(2) -0.007(4) C
C2A 0.052(3) 0.090(3) 0.070(6) -0.023(3) 0.000(3) -0.016(4) C
C3A 0.046(2) 0.058(2) 0.055(3) -0.011(2) 0.005(2) -0.007(3) C
C4A 0.059(3) 0.042(3) 0.071(4) -0.005(2) 0.007(3) -0.003(3) C
C5A 0.096(5) 0.041(3) 0.123(8) -0.008(2) 0.007(5) -0.004(3) C
C6A 0.114(7) 0.040(3) 0.148(9) 0.011(2) 0.007(7) 0.010(3) C
C7A 0.087(5) 0.050(2) 0.111(7) 0.025(2) 0.006(5) 0.017(3) C
C8A 0.054(3) 0.048(2) 0.063(3) 0.016(2) 0.007(3) 0.010(3) C
C9A 0.039(2) 0.064(2) 0.046(3) 0.016(2) 0.005(2) 0.010(2) C
C10A 0.041(2) 0.101(4) 0.055(5) 0.022(3) 0.000(3) 0.014(4) C
C11A 0.034(2) 0.112(5) 0.049(4) 0.004(2) -0.001(2) 0.003(4) C
N1B 0.030(2) 0.078(3) 0.029(2) 0.001(2) -0.002(2) -0.009(2) N
N2B 0.042(2) 0.130(4) 0.031(2) -0.009(3) 0.002(2) 0.007(3) N
N3B 0.039(3) 0.043(3) 0.054(2) 0.001(2) -0.016(2) -0.004(2) N
N4B 0.040(2) 0.129(4) 0.030(2) -0.001(3) 0.002(2) -0.010(3) N
N5B 0.032(2) 0.074(3) 0.029(2) -0.005(2) -0.003(2) 0.003(2) N
C1B 0.052(3) 0.203(7) 0.034(2) 0.000(5) 0.008(2) -0.017(3) C
C2B 0.051(4) 0.175(6) 0.053(3) 0.022(5) -0.001(3) -0.054(4) C
C3B 0.039(3) 0.095(3) 0.048(3) 0.014(3) -0.007(2) -0.034(3) C
C4B 0.049(3) 0.060(3) 0.076(3) 0.015(3) -0.022(3) -0.031(3) C
C5B 0.082(6) 0.062(3) 0.143(7) 0.027(3) -0.048(5) -0.046(3) C
C6B 0.110(8) 0.044(3) 0.189(9) 0.012(3) -0.069(7) -0.009(3) C
C7B 0.096(7) 0.053(3) 0.147(7) -0.013(3) -0.052(6) 0.032(3) C
C8B 0.056(3) 0.052(3) 0.078(3) -0.010(2) -0.025(3) 0.019(3) C
C9B 0.049(3) 0.085(3) 0.050(2) -0.018(3) -0.011(2) 0.028(3) C
C10B 0.068(5) 0.161(5) 0.056(3) -0.033(5) -0.006(3) 0.051(4) C
C11B 0.057(4) 0.197(6) 0.034(2) -0.017(5) 0.006(2) 0.016(3) C
Cl1 0.099(4) 0.076(4) 0.092(5) -0.009(3) 0.0000(0) 0.0000(0) Cl
Cl2 0.113(4) 0.135(4) 0.125(5) -0.045(3) -0.025(4) 0.049(4) Cl
Cl/OW 0.315(9) 0.156(9) 0.486(9) 0.073(9) -0.015(9) 0.013(9) Cl
OW1 0.083(7) 0.064(6) 0.083(8) 0.001(5) -0.013(6) 0.004(6) O
OW2 0.175(9) 0.069(8) 0.245(9) 0.020(8) -0.053(9) -0.036(9) O
OW3 0.150(9) 0.170(9) 0.137(9) 0.028(9) -0.021(9) 0.063(9) O
OW4 0.307(9) 0.222(9) 0.180(9) -0.168(9) -0.153(9) 0.126(9) O
OW5 0.178(9) 0.102(9) 0.175(9) 0.033(9) 0.020(9) 0.019(9) O
OW5' 0.178(9) 0.102(9) 0.175(9) 0.033(9) 0.020(9) 0.019(9) O
OW6 0.256(9) 0.256(9) 0.256(9) 0.0000(0) 0.0000(0) 0.0000(0) O
OW6' 0.256(9) 0.256(9) 0.256(9) 0.0000(0) 0.0000(0) 0.0000(0) O

loop_
_atom_type_symbol
_atom_type_description
Cl/O 0.5Cl+0.5O

loop_
_geom_angle_atom_site_label_1
_geom_angle_atom_site_label_2
_geom_angle_atom_site_label_3
_geom_angle
_geom_angle_site_symmetry_1
_geom_angle_site_symmetry_2
_geom_angle_site_symmetry_3
_geom_angle_publ_flag
N1A Fe1 N3A 79.6(4) 1_555 1_555 1_555 no
N1A Fe1 N5A 158.4(4) 1_555 1_555 1_555 no
N1A Fe1 N1B 91.5(4) 1_555 1_555 1_555 no
N1A Fe1 N3B 99.4(4) 1_555 1_555 1_555 no
N1A Fe1 N5B 91.4(5) 1_555 1_555 1_555 no
N3A Fe1 N5A 78.8(4) 1_555 1_555 1_555 no
N3A Fe1 N1B 100.2(6) 1_555 1_555 1_555 no
N3A Fe1 N3B 178.9(4) 1_555 1_555 1_555 no
N3A Fe1 N5B 102.2(5) 1_555 1_555 1_555 no
N5A Fe1 N1B 92.8(4) 1_555 1_555 1_555 no
N5A Fe1 N3B 102.2(4) 1_555 1_555 1_555 no
N5A Fe1 N5B 92.6(4) 1_555 1_555 1_555 no
N1B Fe1 N3B 79.4(5) 1_555 1_555 1_555 no
N1B Fe1 N5B 157.6(4) 1_555 1_555 1_555 no
N3B Fe1 N5B 78.3(5) 1_555 1_555 1_555 no
Fe1 N1A N2A 137.5(8) 1_555 1_555 1_555 no
Fe1 N1A C3A 116.5(8) 1_555 1_555 1_555 no
N2A N1A C3A 105.9(10) 1_555 1_555 1_555 no
N1A N2A C1A 111.2(11) 1_555 1_555 1_555 no
Fe1 N3A C4A 119.2(8) 1_555 1_555 1_555 no
Fe1 N3A C8A 119.7(8) 1_555 1_555 1_555 no
C4A N3A C8A 121.0(9) 1_555 1_555 1_555 no
N5A N4A C11A 109.6(10) 1_555 1_555 1_555 no
Fe1 N5A N4A 137.4(8) 1_555 1_555 1_555 no
Fe1 N5A C9A 115.6(8) 1_555 1_555 1_555 no
N4A N5A C9A 107.0(9) 1_555 1_555 1_555 no
N2A C1A C2A 107.5(11) 1_555 1_555 1_555 no
C1A C2A C3A 105.5(12) 1_555 1_555 1_555 no
N1A C3A C2A 109.9(12) 1_555 1_555 1_555 no
N1A C3A C4A 113.8(10) 1_555 1_555 1_555 no
C2A C3A C4A 136.3(12) 1_555 1_555 1_555 no
N3A C4A C3A 110.8(10) 1_555 1_555 1_555 no
N3A C4A C5A 120.6(12) 1_555 1_555 1_555 no
C3A C4A C5A 128.6(12) 1_555 1_555 1_555 no
C4A C5A C6A 118.8(14) 1_555 1_555 1_555 no
C5A C6A C7A 119.9(12) 1_555 1_555 1_555 no
C6A C7A C8A 118.9(13) 1_555 1_555 1_555 no
N3A C8A C7A 120.6(12) 1_555 1_555 1_555 no
N3A C8A C9A 111.2(10) 1_555 1_555 1_555 no
C7A C8A C9A 128.2(12) 1_555 1_555 1_555 no
N5A C9A C8A 114.6(10) 1_555 1_555 1_555 no
N5A C9A C10A 109.1(11) 1_555 1_555 1_555 no
C8A C9A C10A 136.3(12) 1_555 1_555 1_555 no
C9A C10A C11A 105.9(12) 1_555 1_555 1_555 no
N4A C11A C10A 108.4(12) 1_555 1_555 1_555 no
Fe1 N1B N2B 136.4(9) 1_555 1_555 1_555 no
Fe1 N1B C3B 117.2(9) 1_555 1_555 1_555 no
N2B N1B C3B 106.3(11) 1_555 1_555 1_555 no
N1B N2B C1B 109.7(13) 1_555 1_555 1_555 no
Fe1 N3B C4B 116.6(10) 1_555 1_555 1_555 no
Fe1 N3B C8B 120.1(10) 1_555 1_555 1_555 no
C4B N3B C8B 123.3(11) 1_555 1_555 1_555 no
N5B N4B C11B 110.9(13) 1_555 1_555 1_555 no
Fe1 N5B N4B 137.8(9) 1_555 1_555 1_555 no
Fe1 N5B C9B 115.8(9) 1_555 1_555 1_555 no
N4B N5B C9B 106.4(11) 1_555 1_555 1_555 no
N2B C1B C2B 108.9(13) 1_555 1_555 1_555 no
C1B C2B C3B 104.9(14) 1_555 1_555 1_555 no
N1B C3B C2B 110.2(15) 1_555 1_555 1_555 no
N1B C3B C4B 114.4(12) 1_555 1_555 1_555 no
C2B C3B C4B 135.3(15) 1_555 1_555 1_555 no
N3B C4B C3B 112.3(12) 1_555 1_555 1_555 no
N3B C4B C5B 116.5(16) 1_555 1_555 1_555 no
C3B C4B C5B 131.2(16) 1_555 1_555 1_555 no
C4B C5B C6B 120.9(17) 1_555 1_555 1_555 no
C5B C6B C7B 120.8(14) 1_555 1_555 1_555 no
C6B C7B C8B 116.2(17) 1_555 1_555 1_555 no
N3B C8B C7B 122.3(15) 1_555 1_555 1_555 no
N3B C8B C9B 111.3(12) 1_555 1_555 1_555 no
C7B C8B C9B 126.5(16) 1_555 1_555 1_555 no
N5B C9B C8B 114.4(12) 1_555 1_555 1_555 no
N5B C9B C10B 108.0(14) 1_555 1_555 1_555 no
C8B C9B C10B 137.5(15) 1_555 1_555 1_555 no
C9B C10B C11B 106.7(14) 1_555 1_555 1_555 no
N4B C11B C10B 108.0(13) 1_555 1_555 1_555 no

loop_
_geom_bond_atom_site_label_1
_geom_bond_atom_site_label_2
_geom_bond_distance
_geom_bond_site_symmetry_1
_geom_bond_site_symmetry_2
_geom_bond_publ_flag
Fe1 N1A 1.960(9) 1_555 1_555 no
Fe1 N3A 1.913(7) 1_555 1_555 no
Fe1 N5A 1.959(9) 1_555 1_555 no
Fe1 N1B 1.955(11) 1_555 1_555 no
Fe1 N3B 1.928(8) 1_555 1_555 no
Fe1 N5B 1.953(11) 1_555 1_555 no
N1A N2A 1.355(11) 1_555 1_555 no
N1A C3A 1.351(14) 1_555 1_555 no
N2A C1A 1.355(15) 1_555 1_555 no
N3A C4A 1.367(14) 1_555 1_555 no
N3A C8A 1.332(14) 1_555 1_555 no
N4A N5A 1.356(12) 1_555 1_555 no
N4A C11A 1.379(15) 1_555 1_555 no
N5A C9A 1.345(13) 1_555 1_555 no
C1A C2A 1.374(19) 1_555 1_555 no
C2A C3A 1.407(16) 1_555 1_555 no
C3A C4A 1.449(16) 1_555 1_555 no
C4A C5A 1.386(16) 1_555 1_555 no
C5A C6A 1.382(20) 1_555 1_555 no
C6A C7A 1.393(20) 1_555 1_555 no
C7A C8A 1.396(16) 1_555 1_555 no
C8A C9A 1.418(16) 1_555 1_555 no
C9A C10A 1.428(16) 1_555 1_555 no
C10A C11A 1.343(18) 1_555 1_555 no
N1B N2B 1.342(14) 1_555 1_555 no
N1B C3B 1.314(14) 1_555 1_555 no
N2B C1B 1.341(17) 1_555 1_555 no
N3B C4B 1.379(17) 1_555 1_555 no
N3B C8B 1.313(16) 1_555 1_555 no
N4B N5B 1.364(13) 1_555 1_555 no
N4B C11B 1.350(18) 1_555 1_555 no
N5B C9B 1.347(15) 1_555 1_555 no
C1B C2B 1.331(22) 1_555 1_555 no
C2B C3B 1.396(20) 1_555 1_555 no
C3B C4B 1.410(19) 1_555 1_555 no
C4B C5B 1.384(18) 1_555 1_555 no
C5B C6B 1.400(26) 1_555 1_555 no
C6B C7B 1.381(27) 1_555 1_555 no
C7B C8B 1.404(18) 1_555 1_555 no
C8B C9B 1.415(20) 1_555 1_555 no
C9B C10B 1.435(19) 1_555 1_555 no
C10B C11B 1.337(22) 1_555 1_555 no
